data_2006496
loop_
_publ_author_name
'Fitzgerald, Lawrence J.'
'Gerkin, Roger E.'

_publ_section_title
;
 Benzophenone-3,3',4,4'-tetracarboxylic Acid Dihydrate
;
_journal_issue 9
_journal_name_full 'Acta Crystallographica Section C'
_journal_page_first 1267
_journal_page_last 1270
_journal_paper_doi 10.1107/S0108270197006069
_journal_volume 53
_journal_year 1997
_chemical_formula_moiety 'C17 H10 O9, 2H2 O'
_chemical_formula_sum 'C17 H14 O11'
_chemical_formula_weight 394.29
_chemical_name_common 'benzophenone-3,3',4,4'-tetracarboxylic acid dihydrate'
_chemical_name_systematic ' ?'
_space_group_IT_number 14
_symmetry_cell_setting monoclinic
_symmetry_space_group_name_Hall '-P 2yab'
_symmetry_space_group_name_H-M 'P 1 21/a 1'
_cell_angle_alpha 90
_cell_angle_beta 101.64(2)
_cell_angle_gamma 90
_cell_formula_units_Z 4
_cell_length_a 11.497(2)
_cell_length_b 12.507(2)
_cell_length_c 11.789(2)
_cell_measurement_reflns_used 25
_cell_measurement_temperature 296
_cell_measurement_theta_max 15.0
_cell_measurement_theta_min 14.7
_cell_volume 1660.3(5)
_computing_cell_refinement 'MSC/AFC Diffractometer Control Software'
_computing_data_collection
;MSC/AFC Diffractometer Control Software (Molecular Structure Corporation,
1988)
;
_computing_data_reduction 'TEXSAN (Molecular Structure Corporation, 1989)'
_computing_molecular_graphics 'ORTEPII (Johnson, 1976)'
_computing_publication_material TEXSAN
_computing_structure_refinement TEXSAN
_computing_structure_solution 'SHELXS86 (Sheldrick, 1985)'
_diffrn_ambient_temperature 296
_diffrn_measurement_device_type AFC5S
_diffrn_measurement_method 2\q--\w
_diffrn_radiation_monochromator graphite
_diffrn_radiation_source 'X-ray tube'
_diffrn_radiation_type MoK\a
_diffrn_radiation_wavelength 0.71073
_diffrn_reflns_av_R_equivalents 0.014
_diffrn_reflns_limit_h_max 14
_diffrn_reflns_limit_h_min 0
_diffrn_reflns_limit_k_max 16
_diffrn_reflns_limit_k_min 0
_diffrn_reflns_limit_l_max 15
_diffrn_reflns_limit_l_min -15
_diffrn_reflns_number 4182
_diffrn_reflns_theta_max 27.5
_diffrn_reflns_theta_min 2.0
_diffrn_standards_decay_% '+- 1.8 (average maximum relative intensity)'
_diffrn_standards_interval_count 150
_diffrn_standards_number 6
_exptl_absorpt_coefficient_mu 0.127
_exptl_absorpt_correction_type none
_exptl_crystal_colour colorless
_exptl_crystal_density_diffrn 1.577
_exptl_crystal_density_method 'not measured'
_exptl_crystal_description 'cut plate'
_exptl_crystal_F_000 816
_exptl_crystal_size_max 0.54
_exptl_crystal_size_mid 0.46
_exptl_crystal_size_min 0.12
_refine_diff_density_max 0.29
_refine_diff_density_min -0.22
_refine_ls_extinction_coef 7.0e-7(12)
_refine_ls_extinction_method 'Zachariasen (1963, 1968)'
_refine_ls_goodness_of_fit_ref 1.49
_refine_ls_hydrogen_treatment refall
_refine_ls_matrix_type full
_refine_ls_number_parameters 310
_refine_ls_number_reflns 3331
_refine_ls_R_factor_gt 0.054
_refine_ls_shift/su_max '< 0.01'
_refine_ls_structure_factor_coef F
_refine_ls_weighting_details 'w = 1/\s~F~^2^'
_refine_ls_weighting_scheme calc
_refine_ls_wR_factor_ref 0.049
_reflns_number_gt 3331
_reflns_number_total 3993
_reflns_threshold_expression 'I > 0.1\s(I)'
_cod_data_source_file fr1049.cif
_cod_data_source_block 1
_cod_depositor_comments
;
The following automatic conversions were performed:
'_symmetry_cell_setting' value 'Monoclinic' changed to 'monoclinic'
according to '/home/saulius/struct/CIF-dictionaries/cif_core.dic'
dictionary named 'cif_core.dic' version 2.4.1 from 2010-06-29.

Automatic conversion script
Id: cif_fix_enum 1527 2010-12-29 10:47:43Z saulius 

The following automatic conversions were performed:

'_atom_site_adp_type' tag value 'Uij' was replaced with 'Uani' value
28 times.

Automatic conversion script
Id: cif_fix_values 1646 2011-03-28 12:23:43Z adriana 

The following automatic conversions were performed:

'_refine_ls_weighting_scheme' value 'w = 1/\s~F~^2^' was changed to
'calc'. New tag '_refine_ls_weighting_details' was created. The value
of the new tag was set to 'w = 1/\s~F~^2^'.

Automatic conversion script
Id: cif_fix_values 3143 2015-03-26 13:38:13Z robertas 
;
_cod_original_cell_volume 1660.2(5)
_cod_original_sg_symbol_H-M 'P 21/a'
_cod_database_code 2006496

loop_
_symmetry_equiv_pos_as_xyz
x,y,z
'1/2 -x, 1/2 +y,  -z'
-x,-y,-z
'1/2 +x, 1/2 -y, z'

loop_
_atom_site_label
_atom_site_fract_x
_atom_site_fract_y
_atom_site_fract_z
_atom_site_U_iso_or_equiv
_atom_site_adp_type
_atom_site_calc_flag
_atom_site_calc_attached_atom
O1 .18080(10) .17230(10) .86430(10) .0388(4) Uani ? ?
O2 .09220(10) .03490(10) .93100(10) .0468(4) Uani ? ?
O3 -.09610(10) -.11040(10) .79610(10) .0419(4) Uani ? ?
O4 .06760(10) -.20280(10) .86530(10) .0466(4) Uani ? ?
O6 .57970(10) .07270(10) .16000(10) .0447(4) Uani ? ?
O5 .38960(10) .06730(10) .06940(10) .0411(4) Uani ? ?
O8 .52970(10) -.15910(10) .10990(10) .0411(4) Uani ? ?
O7 .58830(10) -.26510(10) .26200(10) .0394(4) Uani ? ?
O9 .2596(2) .16520(10) .46770(10) .0494(5) Uani ? ?
O10 -.19190(10) -.25300(10) .92090(10) .0364(4) Uani ? ?
O11 .6723(2) -.3840(2) .1198(2) .0529(5) Uani ? ?
C1 .1933(2) .0157(2) .5579(2) .0285(5) Uani ? ?
C2 .1879(2) .0691(2) .6601(2) .0274(5) Uani ? ?
C3 .1303(2) .02370(10) .74150(10) .0250(4) Uani ? ?
C4 .0739(2) -.07500(10) .7176(2) .0272(5) Uani ? ?
C5 .0754(2) -.1259(2) .6132(2) .0341(5) Uani ? ?
C6 .1358(2) -.0816(2) .5342(2) .0347(5) Uani ? ?
C7 .3345(2) .0019(2) .4126(2) .0288(5) Uani ? ?
C8 .3701(2) .0478(2) .3173(2) .0296(5) Uani ? ?
C9 .4382(2) -.00930(10) .25410(10) .0265(4) Uani ? ?
C10 .4721(2) -.11440(10) .2856(2) .0280(5) Uani ? ?
C11 .4398(2) -.1587(2) .3830(2) .0323(5) Uani ? ?
C12 .3714(2) -.1010(2) .4466(2) .0335(5) Uani ? ?
C13 .2615(2) .0687(2) .4777(2) .0313(5) Uani ? ?
C14 .1322(2) .0762(2) .8554(2) .0282(5) Uani ? ?
C15 .0161(2) -.1340(2) .8021(2) .0300(5) Uani ? ?
C16 .4784(2) .04640(10) .1556(2) .0295(5) Uani ? ?
C17 .5335(2) -.1807(2) .2105(2) .0296(5) Uani ? ?
H2 .226(2) .134(2) .676(2) .035(6) Uiso ? ?
H5 .038(2) -.194(2) .599(2) .038(6) Uiso ? ?
H6 .140(2) -.120(2) .466(2) .047(6) Uiso ? ?
H8 .345(2) .119(2) .292(2) .029(5) Uiso ? ?
H11 .461(2) -.234(2) .403(2) .042(6) Uiso ? ?
H12 .351(2) -.135(2) .512(2) .033(5) Uiso ? ?
H3 .183(2) .200(2) .937(2) .071(8) Uiso ? ?
H4 -.125(3) -.160(2) .847(3) .090(10) Uiso ? ?
H9 .417(2) .097(2) .013(2) .069(8) Uiso ? ?
H10 .621(3) -.305(3) .203(3) .100(10) Uiso ? ?
H13 -.267(2) -.268(2) .895(2) .062(8) Uiso ? ?
H14 -.150(3) -.312(3) .910(3) .090(10) Uiso ? ?
H15 .635(6) -.381(5) .055(5) .23(3) Uiso ? ?
H16 .665(5) -.442(4) .121(5) .18(3) Uiso ? ?

loop_
_atom_site_aniso_label
_atom_site_aniso_U_11
_atom_site_aniso_U_22
_atom_site_aniso_U_33
_atom_site_aniso_U_12
_atom_site_aniso_U_13
_atom_site_aniso_U_23
O1 .0540(9) .0344(8) .0320(7) -.0115(7) .0179(7) -.0094(6)
O2 .0640(10) .0472(9) .0353(8) -.0173(8) .0250(7) -.0052(7)
O3 .0288(7) .0493(9) .0505(9) .0023(7) .0150(6) .0130(8)
O4 .0386(8) .0444(9) .0596(10) .0065(7) .0169(7) .0229(8)
O6 .0373(8) .0469(9) .0535(9) -.0032(7) .0181(7) .0177(7)
O5 .0439(8) .0494(9) .0317(7) -.0011(7) .0116(7) .0125(7)
O8 .0564(9) .0423(8) .0299(7) .0066(7) .0214(6) .0062(6)
O7 .0487(9) .0363(8) .0349(7) .0124(7) .0128(7) .0043(6)
O9 .0770(10) .0299(8) .0514(9) .0008(8) .0367(9) .0010(7)
O10 .0314(8) .0352(8) .0449(8) -.0031(7) .0135(7) -.0100(7)
O11 .0590(10) .0450(10) .0560(10) .0009(9) .0158(9) -.0152(9)
C1 .0307(10) .0286(10) .0287(9) .0014(8) .0117(8) .0003(8)
C2 .0285(9) .0252(10) .0301(9) -.0015(8) .0096(8) -.0014(8)
C3 .0257(9) .0250(9) .0254(8) .0010(7) .0080(7) -.0011(7)
C4 .0257(9) .0257(9) .0314(9) .0007(7) .0086(7) .0022(7)
C5 .0400(10) .0290(10) .0360(10) -.0065(9) .0127(9) -.0053(8)
C6 .0420(10) .0340(10) .0300(10) -.0029(9) .0134(8) -.0080(8)
C7 .0322(10) .0294(10) .0268(9) -.0018(8) .0103(7) -.0009(8)
C8 .0334(10) .0274(10) .0294(9) -.0018(8) .0099(8) .0022(8)
C9 .0288(9) .0281(9) .0239(8) -.0038(8) .0083(7) .0014(7)
C10 .0294(9) .0294(10) .0262(9) -.0008(8) .0080(7) .0017(8)
C11 .0400(10) .0300(10) .0288(10) .0027(9) .0123(8) .0063(8)
C12 .0420(10) .0340(10) .0286(9) -.0002(9) .0163(8) .0067(8)
C13 .0380(10) .0320(10) .0267(9) -.0004(9) .0125(8) -.0002(8)
C14 .0285(9) .0300(10) .0276(9) -.0003(8) .0092(7) -.0006(8)
C15 .0290(9) .0287(10) .0339(10) -.0035(8) .0098(8) -.0019(8)
C16 .0370(10) .0256(9) .0288(9) .0032(8) .0140(8) .0037(8)
C17 .0311(10) .0273(10) .0325(10) -.0022(8) .0111(8) .0019(8)

loop_
_atom_type_symbol
_atom_type_scat_dispersion_real
_atom_type_scat_dispersion_imag
_atom_type_scat_source
H 0 0 'Stewart, Davidson & Simpson (1965)'
C .002 .002 'Cromer & Waber (1974)'
O .008 .006 'Cromer & Waber (1974)'

loop_
_geom_angle_atom_site_label_1
_geom_angle_atom_site_label_2
_geom_angle_atom_site_label_3
_geom_angle
_geom_angle_publ_flag
C14 O1 H3 110.0(10) no
C15 O3 H4 105.0(10) no
C16 O5 H9 109.0(10) no
C17 O7 H10 106.0(10) no
H13 O10 H14 106(2) no
H15 O11 H16 91(4) no
C2 C1 C6 119.6(2) no
C2 C1 C13 117.1(2) no
C6 C1 C13 123.3(2) no
C1 C2 C3 120.9(2) no
C1 C2 H2 119.0(10) no
C3 C2 H2 119.0(10) no
C2 C3 C4 119.2(2) no
C2 C3 C14 121.2(2) no
C4 C3 C14 119.6(2) no
C3 C4 C5 119.7(2) no
C3 C4 C15 123.5(2) no
C5 C4 C15 116.7(2) no
C4 C5 C6 120.7(2) no
C4 C5 H5 118.0(10) no
C6 C5 H5 120.0(10) no
C1 C6 C5 119.9(2) no
C1 C6 H6 120.0(10) no
C5 C6 H6 119.0(10) no
C8 C7 C12 119.4(2) no
C8 C7 C13 117.9(2) no
C12 C7 C13 122.6(2) no
C7 C8 C9 120.8(2) no
C7 C8 H8 120.0(10) no
C9 C8 H8 118.0(10) no
C8 C9 C10 119.9(2) no
C8 C9 C16 118.2(2) no
C10 C9 C16 121.8(2) no
C9 C10 C11 119.1(2) no
C9 C10 C17 120.2(2) no
C11 C10 C17 120.5(2) no
C10 C11 C12 120.8(2) no
C10 C11 H11 118.0(10) no
C12 C11 H11 120.0(10) no
C7 C12 C11 119.9(2) no
C7 C12 H12 122.0(10) no
C11 C12 H12 117.0(10) no
O9 C13 C1 120.0(2) yes
O9 C13 C7 120.4(2) yes
C1 C13 C7 119.6(2) yes
O1 C14 O2 123.5(2) yes
O1 C14 C3 113.70(10) yes
O2 C14 C3 122.7(2) yes
O3 C15 O4 123.2(2) yes
O3 C15 C4 114.6(2) yes
O4 C15 C4 122.0(2) yes
O5 C16 C9 112.2(2) yes
O6 C16 O5 125.1(2) yes
O6 C16 C9 122.6(2) yes
O7 C17 C10 114.3(2) yes
O8 C17 O7 123.5(2) yes
O8 C17 C10 122.1(2) yes

loop_
_geom_bond_atom_site_label_1
_geom_bond_atom_site_label_2
_geom_bond_site_symmetry_1
_geom_bond_site_symmetry_2
_geom_bond_distance
_geom_bond_publ_flag
O1 C14 ? ? 1.320(2) yes
O1 H3 ? ? .92(3) no
O2 C14 ? ? 1.201(2) yes
O3 C15 ? ? 1.311(2) yes
O3 H4 ? ? .96(3) no
O4 C15 ? ? 1.211(2) yes
O5 C16 ? ? 1.312(2) yes
O5 H9 ? ? .88(3) no
O6 C16 ? ? 1.201(2) yes
O7 C17 ? ? 1.314(2) yes
O7 H10 ? ? .99(3) no
O8 C17 ? ? 1.209(2) yes
O9 C13 ? ? 1.212(2) no
O10 H13 ? ? .87(3) no
O10 H14 ? ? .91(3) no
O11 H15 ? ? .79(6) no
O11 H16 ? ? .74(5) no
C1 C2 ? ? 1.390(2) no
C1 C6 ? ? 1.387(3) no
C1 C13 ? ? 1.499(2) no
C2 C3 ? ? 1.392(2) no
C2 H2 ? ? .92(2) no
C3 C4 ? ? 1.396(2) no
C3 C14 ? ? 1.490(2) no
C4 C5 ? ? 1.389(3) no
C4 C15 ? ? 1.499(2) no
C5 C6 ? ? 1.385(3) no
C5 H5 ? ? .96(2) no
C6 H6 ? ? .95(2) no
C7 C8 ? ? 1.394(2) no
C7 C12 ? ? 1.389(3) no
C7 C13 ? ? 1.501(2) no
C8 C9 ? ? 1.384(2) no
C8 H8 ? ? .96(2) no
C9 C10 ? ? 1.400(2) no
C9 C16 ? ? 1.505(2) no
C10 C11 ? ? 1.390(2) no
C10 C17 ? ? 1.490(2) no
C11 C12 ? ? 1.392(3) no
C11 H11 ? ? .99(2) no
C12 H12 ? ? .95(2) no

loop_
_geom_hbond_atom_site_label_D
_geom_hbond_atom_site_label_H
_geom_hbond_atom_site_label_A
_geom_hbond_site_symmetry_A
_geom_hbond_distance_DH
_geom_hbond_distance_HA
_geom_hbond_distance_DA
_geom_hbond_angle_DHA
_geom_hbond_publ_flag
O1 H3 O10 3_557 0.92(3) 1.78(3) 2.705(2) 179(2) yes
O1 H3 O8 2_556 0.92(3) 2.98(3) 3.270(2) 100(2) yes
O1 H3 O11 3_656 0.92(3) 3.00(3) 3.126(2) 89(2) yes
O3 H4 O10 ? 0.96(3) 1.73(3) 2.686(2) 172(3) yes
O5 H9 O8 3_655 0.88(3) 1.85(3) 2.727(2) 178(3) yes
O5 H9 O4 2_556 0.88(3) 2.88(3) 2.992(2) 89(2) yes
O5 H9 O6 3_655 0.88(3) 2.94(3) 3.300(2) 106(2) yes
O7 H10 O11 ? 0.99(3) 1.59(3) 2.571(2) 171(3) yes
O10 H13 O4 4_445 0.87(3) 1.90(3) 2.766(2) 170(2) yes
O10 H13 O5 3_556 0.87(3) 2.96(3) 3.268(2) 103(2) yes
O10 H14 O6 2_546 0.91(3) 1.92(3) 2.797(2) 163(3) yes
O10 H14 O8 4_446 0.91(3) 2.83(3) 3.220(2) 108(2) yes
O10 H14 O4 ? 0.91(3) 2.99(3) 3.243(2) 98(2) yes
O11 H15 O2 4_544 0.79(6) 2.41(7) 2.921(2) 123(6) yes
O11 H15 O4 4_544 0.79(6) 2.45(6) 3.189(3) 155(6) yes
O11 H15 O2 2_546 0.79(6) 2.85(6) 3.146(3) 105(5) yes
O11 H16 O2 4_544 0.74(5) 2.51(5) 2.921(2) 118(5) yes
O11 H16 O3 2_546 0.74(5) 2.51(5) 3.181(3) 152(5) yes
O11 H16 O2 2_546 0.74(5) 2.91(5) 3.146(2) 102(5) yes
